data_4348015
loop_
_publ_author_name
'Han, Xiaozhen'
'Klausmeyer, Kevin K.'
'Farmer, Patrick J.'

_publ_section_title
;
 Characterization of the Initial Intermediate Formed during Photoinduced
 Oxygenation of the Ruthenium(II) Bis(bipyridyl)flavonolate Complex.
;
_journal_issue 15
_journal_name_full 'Inorganic chemistry'
_journal_page_first 7320
_journal_page_last 7322
_journal_paper_doi 10.1021/acs.inorgchem.6b00852
_journal_volume 55
_journal_year 2016
_chemical_formula_sum 'C35 H25 B F4 N4 O3 Ru'
_chemical_formula_weight 737.47
_space_group_crystal_system triclinic
_space_group_IT_number 2
_space_group_name_Hall '-P 1'
_space_group_name_H-M_alt 'P -1'
_atom_sites_solution_hydrogens geom
_audit_creation_method SHELXL-2013
_cell_angle_alpha 117.522(2)
_cell_angle_beta 94.824(2)
_cell_angle_gamma 105.152(2)
_cell_formula_units_Z 2
_cell_length_a 12.8932(6)
_cell_length_b 13.3868(7)
_cell_length_c 13.8876(7)
_cell_measurement_reflns_used 9965
_cell_measurement_temperature 150(2)
_cell_measurement_theta_max 26.38
_cell_measurement_theta_min 2.29
_cell_volume 1992.19(18)
_computing_cell_refinement 'Bruker SAINT'
_computing_data_collection 'Bruker APEX2'
_computing_data_reduction 'Bruker SAINT'
_computing_molecular_graphics 'Bruker SHELXTL'
_computing_publication_material 'Bruker SHELXTL'
_computing_structure_refinement 'SHELXL-2013 (Sheldrick, 2013)'
_computing_structure_solution 'SHELXS-97 (Sheldrick 2008)'
_diffrn_ambient_temperature 150(2)
_diffrn_measured_fraction_theta_full 0.998
_diffrn_measured_fraction_theta_max 0.998
_diffrn_measurement_device_type 'Bruker APEX-II CCD'
_diffrn_measurement_method '\f and \w scans'
_diffrn_radiation_type MoK\a
_diffrn_radiation_wavelength 0.71073
_diffrn_reflns_av_R_equivalents 0.0293
_diffrn_reflns_av_unetI/netI 0.0236
_diffrn_reflns_Laue_measured_fraction_full 0.998
_diffrn_reflns_Laue_measured_fraction_max 0.998
_diffrn_reflns_limit_h_max 16
_diffrn_reflns_limit_h_min -15
_diffrn_reflns_limit_k_max 16
_diffrn_reflns_limit_k_min -16
_diffrn_reflns_limit_l_max 17
_diffrn_reflns_limit_l_min -17
_diffrn_reflns_number 39921
_diffrn_reflns_point_group_measured_fraction_full 0.998
_diffrn_reflns_point_group_measured_fraction_max 0.998
_diffrn_reflns_theta_full 25.242
_diffrn_reflns_theta_max 26.390
_diffrn_reflns_theta_min 2.286
_exptl_absorpt_coefficient_mu 0.446
_exptl_absorpt_correction_T_max 0.877
_exptl_absorpt_correction_T_min 0.835
_exptl_absorpt_correction_type multi-scan
_exptl_absorpt_process_details SADABS
_exptl_crystal_colour red
_exptl_crystal_density_diffrn 1.229
_exptl_crystal_description Block
_exptl_crystal_F_000 744
_exptl_crystal_size_max 0.239
_exptl_crystal_size_mid 0.238
_exptl_crystal_size_min 0.125
_platon_squeeze_details ' '
_refine_diff_density_max 2.450
_refine_diff_density_min -1.282
_refine_diff_density_rms 0.123
_refine_ls_extinction_method none
_refine_ls_goodness_of_fit_ref 1.147
_refine_ls_hydrogen_treatment constr
_refine_ls_matrix_type full
_refine_ls_number_parameters 433
_refine_ls_number_reflns 8147
_refine_ls_number_restraints 0
_refine_ls_restrained_S_all 1.147
_refine_ls_R_factor_all 0.0710
_refine_ls_R_factor_gt 0.0636
_refine_ls_shift/su_max 0.001
_refine_ls_shift/su_mean 0.000
_refine_ls_structure_factor_coef Fsqd
_refine_ls_weighting_details 'w=1/[\s^2^(Fo^2^)+(0.0778P)^2^+5.5481P] where P=(Fo^2^+2Fc^2^)/3'
_refine_ls_weighting_scheme calc
_refine_ls_wR_factor_gt 0.1664
_refine_ls_wR_factor_ref 0.1745
_reflns_Friedel_coverage 0.000
_reflns_number_gt 7171
_reflns_number_total 8147
_reflns_threshold_expression 'I > 2\s(I)'
_cod_data_source_file ic6b00852_si_002.cif
_cod_data_source_block PF28
_cod_database_code 4348015
_shelx_space_group_comment
; 
The symmetry employed for this shelxl refinement is uniquely defined 
by the following loop, which should always be used as a source of 
symmetry information in preference to the above space-group names. 
They are only intended as comments. 
;
_shelx_estimated_absorpt_t_min 0.901
_shelx_estimated_absorpt_t_max 0.946
_shelxl_version_number 2013-4

loop_
_space_group_symop_operation_xyz
'x, y, z'
'-x, -y, -z'

loop_
_atom_site_label
_atom_site_type_symbol
_atom_site_fract_x
_atom_site_fract_y
_atom_site_fract_z
_atom_site_U_iso_or_equiv
_atom_site_adp_type
_atom_site_occupancy
_atom_site_site_symmetry_order
_atom_site_calc_flag
_atom_site_refinement_flags_posn
_atom_site_refinement_flags_adp
Ru1 Ru 0.06213(3) 0.73764(3) 0.37377(2) 0.03240(13) Uani 1 1 d . .
O1 O 0.1632(3) 0.9100(3) 0.4168(3) 0.0427(7) Uani 1 1 d . .
O2 O 0.2028(2) 0.7472(3) 0.4644(3) 0.0437(7) Uani 1 1 d . .
O3 O 0.4562(3) 1.0060(3) 0.6287(3) 0.0433(7) Uani 1 1 d . .
N1 N -0.0618(3) 0.7367(3) 0.2734(3) 0.0292(7) Uani 1 1 d . .
N2 N 0.1105(3) 0.6735(3) 0.2256(3) 0.0303(7) Uani 1 1 d . .
N3 N 0.0021(3) 0.7988(3) 0.5140(3) 0.0344(7) Uani 1 1 d . .
N4 N -0.0266(3) 0.5809(3) 0.3602(3) 0.0278(6) Uani 1 1 d . .
C1 C 0.2543(4) 0.9404(4) 0.4825(4) 0.0403(10) Uani 1 1 d . .
C2 C 0.3346(4) 1.0612(4) 0.5347(4) 0.0428(10) Uani 1 1 d . .
C3 C 0.3199(4) 1.1493(4) 0.5143(4) 0.0442(10) Uani 1 1 d . .
H3A H 0.2580 1.1293 0.4584 0.053 Uiso 1 1 calc R U
C4 C 0.3936(5) 1.2661(5) 0.5739(6) 0.0661(16) Uani 1 1 d . .
H4A H 0.3803 1.3265 0.5618 0.079 Uiso 1 1 calc R U
C5 C 0.4898(5) 1.2943(6) 0.6537(5) 0.0637(16) Uani 1 1 d . .
H5A H 0.5408 1.3739 0.6958 0.076 Uiso 1 1 calc R U
C6 C 0.5074(4) 1.2062(5) 0.6687(4) 0.0528(13) Uani 1 1 d . .
H6A H 0.5720 1.2242 0.7204 0.063 Uiso 1 1 calc R U
C7 C 0.4312(4) 1.0886(4) 0.6086(4) 0.0469(11) Uani 1 1 d . .
C8 C 0.3814(4) 0.8894(4) 0.5783(4) 0.0433(10) Uani 1 1 d . .
C9 C 0.2795(4) 0.8582(4) 0.5084(4) 0.0436(11) Uani 1 1 d . .
C10 C 0.4252(4) 0.8152(5) 0.6042(4) 0.0454(11) Uani 1 1 d . .
C11 C 0.5225(5) 0.8693(6) 0.6936(5) 0.0710(18) Uani 1 1 d . .
H11A H 0.5535 0.9539 0.7390 0.085 Uiso 1 1 calc R U
C12 C 0.5700(6) 0.7983(7) 0.7127(6) 0.079(2) Uani 1 1 d . .
H12A H 0.6363 0.8341 0.7693 0.095 Uiso 1 1 calc R U
C13 C 0.5221(5) 0.6728(7) 0.6498(6) 0.0719(17) Uani 1 1 d . .
H13A H 0.5540 0.6246 0.6664 0.086 Uiso 1 1 calc R U
C14 C 0.4291(5) 0.6199(6) 0.5641(5) 0.0564(13) Uani 1 1 d . .
H14A H 0.3974 0.5351 0.5200 0.068 Uiso 1 1 calc R U
C15 C 0.3835(4) 0.6907(5) 0.5434(4) 0.0452(11) Uani 1 1 d . .
H15A H 0.3193 0.6531 0.4840 0.054 Uiso 1 1 calc R U
C16 C -0.1540(4) 0.7601(4) 0.2996(4) 0.0384(9) Uani 1 1 d . .
H16A H -0.1655 0.7760 0.3712 0.046 Uiso 1 1 calc R U
C17 C -0.2324(4) 0.7623(5) 0.2280(4) 0.0466(11) Uani 1 1 d . .
H17A H -0.2970 0.7779 0.2495 0.056 Uiso 1 1 calc R U
C18 C -0.2160(4) 0.7414(5) 0.1241(4) 0.0481(11) Uani 1 1 d . .
H18A H -0.2683 0.7440 0.0736 0.058 Uiso 1 1 calc R U
C19 C -0.1225(4) 0.7166(4) 0.0954(4) 0.0434(10) Uani 1 1 d . .
H19A H -0.1097 0.7017 0.0244 0.052 Uiso 1 1 calc R U
C20 C -0.0471(4) 0.7134(3) 0.1696(3) 0.0332(8) Uani 1 1 d . .
C21 C 0.0519(3) 0.6797(3) 0.1438(3) 0.0323(8) Uani 1 1 d . .
C22 C 0.0821(4) 0.6513(4) 0.0432(4) 0.0429(10) Uani 1 1 d . .
H22A H 0.0414 0.6586 -0.0121 0.051 Uiso 1 1 calc R U
C23 C 0.1702(4) 0.6130(4) 0.0240(4) 0.0465(11) Uani 1 1 d . .
H23A H 0.1919 0.5940 -0.0444 0.056 Uiso 1 1 calc R U
C24 C 0.2275(4) 0.6020(4) 0.1048(4) 0.0472(11) Uani 1 1 d . .
H24A H 0.2878 0.5731 0.0920 0.057 Uiso 1 1 calc R U
C25 C 0.1960(4) 0.6338(4) 0.2053(4) 0.0404(10) Uani 1 1 d . .
H25A H 0.2363 0.6273 0.2613 0.048 Uiso 1 1 calc R U
C26 C 0.0168(4) 0.9144(4) 0.5872(4) 0.0441(10) Uani 1 1 d . .
H26A H 0.0605 0.9747 0.5749 0.053 Uiso 1 1 calc R U
C27 C -0.0283(5) 0.9486(4) 0.6779(4) 0.0525(12) Uani 1 1 d . .
H27A H -0.0153 1.0309 0.7279 0.063 Uiso 1 1 calc R U
C28 C -0.0927(5) 0.8623(5) 0.6959(4) 0.0499(12) Uani 1 1 d . .
H28A H -0.1245 0.8844 0.7588 0.060 Uiso 1 1 calc R U
C29 C -0.1109(4) 0.7432(4) 0.6218(4) 0.0447(11) Uani 1 1 d . .
H29A H -0.1561 0.6824 0.6324 0.054 Uiso 1 1 calc R U
C30 C -0.0621(3) 0.7133(4) 0.5310(3) 0.0338(8) Uani 1 1 d . .
C31 C -0.0762(3) 0.5904(4) 0.4464(3) 0.0318(8) Uani 1 1 d . .
C32 C -0.1333(4) 0.4899(4) 0.4503(4) 0.0386(9) Uani 1 1 d . .
H32A H -0.1687 0.4983 0.5095 0.046 Uiso 1 1 calc R U
C33 C -0.1393(4) 0.3768(4) 0.3679(4) 0.0438(10) Uani 1 1 d . .
H33A H -0.1783 0.3072 0.3699 0.053 Uiso 1 1 calc R U
C34 C -0.0866(4) 0.3685(4) 0.2826(4) 0.0445(10) Uani 1 1 d . .
H34A H -0.0884 0.2926 0.2256 0.053 Uiso 1 1 calc R U
C35 C -0.0316(3) 0.4712(4) 0.2812(3) 0.0340(8) Uani 1 1 d . .
H35A H 0.0039 0.4642 0.2223 0.041 Uiso 1 1 calc R U
F1 F 0.3118(3) 0.4156(4) 0.1500(3) 0.0682(9) Uani 1 1 d . .
F2 F 0.2415(4) 0.2491(3) 0.1614(4) 0.1041(17) Uani 1 1 d . .
F3 F 0.1329(2) 0.3520(3) 0.1565(3) 0.0597(8) Uani 1 1 d . .
F4 F 0.2704(3) 0.4325(3) 0.3092(2) 0.0683(9) Uani 1 1 d . .
B1 B 0.2412(5) 0.3618(5) 0.1943(4) 0.0392(11) Uani 1 1 d . .

loop_
_atom_site_aniso_label
_atom_site_aniso_U_11
_atom_site_aniso_U_22
_atom_site_aniso_U_33
_atom_site_aniso_U_23
_atom_site_aniso_U_13
_atom_site_aniso_U_12
Ru1 0.0304(2) 0.0306(2) 0.02688(19) 0.01181(14) 0.00380(13) 0.00241(13)
O1 0.0397(17) 0.0366(16) 0.0381(16) 0.0142(13) 0.0045(13) 0.0032(13)
O2 0.0293(15) 0.0521(19) 0.0415(17) 0.0230(15) 0.0005(13) 0.0050(14)
O3 0.0326(15) 0.0406(17) 0.0389(16) 0.0113(14) -0.0003(13) 0.0054(13)
N1 0.0349(17) 0.0206(15) 0.0270(15) 0.0093(12) 0.0084(13) 0.0067(13)
N2 0.0260(16) 0.0275(16) 0.0312(16) 0.0129(14) 0.0076(13) 0.0032(13)
N3 0.0348(18) 0.0325(18) 0.0282(16) 0.0137(14) 0.0032(14) 0.0043(14)
N4 0.0216(14) 0.0288(16) 0.0297(16) 0.0139(13) 0.0040(12) 0.0060(12)
C1 0.039(2) 0.044(2) 0.040(2) 0.021(2) 0.0173(19) 0.0152(19)
C2 0.039(2) 0.045(2) 0.039(2) 0.017(2) 0.0162(19) 0.014(2)
C3 0.041(2) 0.039(2) 0.044(2) 0.018(2) 0.014(2) 0.0049(19)
C4 0.064(4) 0.047(3) 0.086(4) 0.032(3) 0.041(3) 0.016(3)
C5 0.042(3) 0.061(4) 0.060(3) 0.017(3) 0.016(2) 0.000(2)
C6 0.037(2) 0.045(3) 0.049(3) 0.011(2) 0.009(2) -0.001(2)
C7 0.036(2) 0.046(3) 0.046(3) 0.014(2) 0.018(2) 0.010(2)
C8 0.032(2) 0.049(3) 0.037(2) 0.016(2) 0.0054(18) 0.0085(19)
C9 0.029(2) 0.051(3) 0.032(2) 0.0096(19) 0.0042(17) 0.0067(19)
C10 0.036(2) 0.059(3) 0.041(2) 0.022(2) 0.0136(19) 0.020(2)
C11 0.066(4) 0.077(4) 0.049(3) 0.012(3) -0.005(3) 0.036(3)
C12 0.062(4) 0.090(5) 0.068(4) 0.026(4) -0.018(3) 0.037(4)
C13 0.063(4) 0.090(5) 0.068(4) 0.039(4) 0.008(3) 0.037(4)
C14 0.049(3) 0.068(3) 0.061(3) 0.036(3) 0.014(2) 0.025(3)
C15 0.036(2) 0.052(3) 0.048(3) 0.024(2) 0.015(2) 0.015(2)
C16 0.040(2) 0.038(2) 0.037(2) 0.0170(18) 0.0126(18) 0.0162(18)
C17 0.042(2) 0.049(3) 0.043(2) 0.016(2) 0.012(2) 0.019(2)
C18 0.048(3) 0.052(3) 0.042(2) 0.019(2) 0.003(2) 0.025(2)
C19 0.049(3) 0.044(2) 0.033(2) 0.0165(19) 0.0067(19) 0.017(2)
C20 0.040(2) 0.0270(19) 0.0276(18) 0.0116(16) 0.0085(16) 0.0073(16)
C21 0.037(2) 0.0253(18) 0.0285(18) 0.0106(15) 0.0086(16) 0.0076(16)
C22 0.046(3) 0.044(2) 0.034(2) 0.0167(19) 0.0138(19) 0.014(2)
C23 0.053(3) 0.049(3) 0.037(2) 0.020(2) 0.023(2) 0.017(2)
C24 0.033(2) 0.048(3) 0.056(3) 0.023(2) 0.019(2) 0.011(2)
C25 0.031(2) 0.043(2) 0.044(2) 0.021(2) 0.0095(18) 0.0071(18)
C26 0.055(3) 0.033(2) 0.032(2) 0.0102(18) 0.0087(19) 0.007(2)
C27 0.070(3) 0.034(2) 0.036(2) 0.009(2) 0.009(2) 0.011(2)
C28 0.060(3) 0.054(3) 0.038(2) 0.020(2) 0.022(2) 0.026(2)
C29 0.052(3) 0.047(3) 0.038(2) 0.022(2) 0.022(2) 0.017(2)
C30 0.035(2) 0.035(2) 0.0286(19) 0.0162(17) 0.0058(16) 0.0087(17)
C31 0.0275(19) 0.034(2) 0.0318(19) 0.0170(17) 0.0043(15) 0.0085(16)
C32 0.037(2) 0.041(2) 0.041(2) 0.0227(19) 0.0121(18) 0.0118(18)
C33 0.043(2) 0.036(2) 0.049(3) 0.022(2) 0.012(2) 0.0064(19)
C34 0.046(3) 0.030(2) 0.045(2) 0.0109(19) 0.008(2) 0.0089(19)
C35 0.032(2) 0.032(2) 0.033(2) 0.0133(17) 0.0062(16) 0.0103(16)
F1 0.0528(18) 0.097(3) 0.063(2) 0.046(2) 0.0259(16) 0.0229(18)
F2 0.127(4) 0.049(2) 0.110(3) 0.022(2) -0.020(3) 0.041(2)
F3 0.0445(16) 0.087(2) 0.0512(17) 0.0341(17) 0.0170(13) 0.0262(16)
F4 0.078(2) 0.067(2) 0.0330(14) 0.0187(14) 0.0018(14) 0.0003(17)
B1 0.047(3) 0.039(3) 0.031(2) 0.016(2) 0.007(2) 0.018(2)

loop_
_atom_type_symbol
_atom_type_description
_atom_type_scat_dispersion_real
_atom_type_scat_dispersion_imag
_atom_type_scat_source
C C 0.0033 0.0016 'International Tables Vol C Tables 4.2.6.8 and 6.1.1.4'
H H 0.0000 0.0000 'International Tables Vol C Tables 4.2.6.8 and 6.1.1.4'
B B 0.0013 0.0007 'International Tables Vol C Tables 4.2.6.8 and 6.1.1.4'
F F 0.0171 0.0103 'International Tables Vol C Tables 4.2.6.8 and 6.1.1.4'
N N 0.0061 0.0033 'International Tables Vol C Tables 4.2.6.8 and 6.1.1.4'
O O 0.0106 0.0060 'International Tables Vol C Tables 4.2.6.8 and 6.1.1.4'
Ru Ru -1.2594 0.8363 'International Tables Vol C Tables 4.2.6.8 and 6.1.1.4'

loop_
_geom_angle_atom_site_label_1
_geom_angle_atom_site_label_2
_geom_angle_atom_site_label_3
_geom_angle
N4 Ru1 N1 93.86(12)
N4 Ru1 N3 79.48(13)
N1 Ru1 N3 96.11(13)
N4 Ru1 N2 99.65(13)
N1 Ru1 N2 79.51(13)
N3 Ru1 N2 175.49(13)
N4 Ru1 O2 92.28(13)
N1 Ru1 O2 171.89(13)
N3 Ru1 O2 90.22(14)
N2 Ru1 O2 94.24(13)
N4 Ru1 O1 170.22(12)
N1 Ru1 O1 93.43(13)
N3 Ru1 O1 93.28(13)
N2 Ru1 O1 88.08(13)
O2 Ru1 O1 81.10(13)
C1 O1 Ru1 110.4(3)
C9 O2 Ru1 109.1(3)
C7 O3 C8 120.2(4)
C16 N1 C20 117.5(4)
C16 N1 Ru1 126.8(3)
C20 N1 Ru1 115.7(3)
C25 N2 C21 118.4(4)
C25 N2 Ru1 126.7(3)
C21 N2 Ru1 114.7(3)
C26 N3 C30 118.0(4)
C26 N3 Ru1 126.2(3)
C30 N3 Ru1 115.7(3)
C35 N4 C31 118.3(3)
C35 N4 Ru1 125.7(3)
C31 N4 Ru1 115.6(3)
O1 C1 C9 120.3(4)
O1 C1 C2 121.4(4)
C9 C1 C2 118.3(4)
O1 C1 Ru1 44.6(2)
C9 C1 Ru1 75.9(3)
C2 C1 Ru1 165.0(3)
C3 C2 C7 118.6(5)
C3 C2 C1 123.6(4)
C7 C2 C1 117.8(5)
C2 C3 C4 121.5(5)
C2 C3 H3A 119.3
C4 C3 H3A 119.3
C3 C4 C5 119.0(6)
C3 C4 H4A 120.5
C5 C4 H4A 120.5
C6 C5 C4 119.3(5)
C6 C5 H5A 120.3
C4 C5 H5A 120.3
C5 C6 C7 120.9(5)
C5 C6 H6A 119.6
C7 C6 H6A 119.6
O3 C7 C2 122.9(4)
O3 C7 C6 116.7(5)
C2 C7 C6 120.4(5)
O3 C8 C9 119.6(4)
O3 C8 C10 111.7(4)
C9 C8 C10 128.7(5)
O2 C9 C8 120.3(5)
O2 C9 C1 118.7(4)
C8 C9 C1 121.0(4)
O2 C9 Ru1 43.73(19)
C8 C9 Ru1 163.8(4)
C1 C9 Ru1 75.0(3)
C15 C10 C8 123.7(4)
C15 C10 C11 116.6(5)
C8 C10 C11 119.5(5)
C12 C11 C10 119.6(6)
C12 C11 H11A 120.2
C10 C11 H11A 120.2
C11 C12 C13 120.9(6)
C11 C12 H12A 119.6
C13 C12 H12A 119.6
C14 C13 C12 120.1(6)
C14 C13 H13A 119.9
C12 C13 H13A 119.9
C15 C14 C13 118.9(6)
C15 C14 H14A 120.6
C13 C14 H14A 120.6
C14 C15 C10 123.8(5)
C14 C15 H15A 118.1
C10 C15 H15A 118.1
N1 C16 C17 123.3(4)
N1 C16 H16A 118.4
C17 C16 H16A 118.4
C16 C17 C18 119.1(4)
C16 C17 H17A 120.4
C18 C17 H17A 120.4
C19 C18 C17 118.6(4)
C19 C18 H18A 120.7
C17 C18 H18A 120.7
C18 C19 C20 120.1(4)
C18 C19 H19A 119.9
C20 C19 H19A 119.9
N1 C20 C19 121.5(4)
N1 C20 C21 114.3(4)
C19 C20 C21 124.2(4)
N2 C21 C22 121.3(4)
N2 C21 C20 114.6(3)
C22 C21 C20 124.0(4)
C23 C22 C21 119.8(4)
C23 C22 H22A 120.1
C21 C22 H22A 120.1
C22 C23 C24 119.2(4)
C22 C23 H23A 120.4
C24 C23 H23A 120.4
C23 C24 C25 119.1(4)
C23 C24 H24A 120.4
C25 C24 H24A 120.4
N2 C25 C24 122.0(4)
N2 C25 H25A 119.0
C24 C25 H25A 119.0
N3 C26 C27 123.0(4)
N3 C26 H26A 118.5
C27 C26 H26A 118.5
C26 C27 C28 119.1(5)
C26 C27 H27A 120.4
C28 C27 H27A 120.4
C27 C28 C29 119.4(4)
C27 C28 H28A 120.3
C29 C28 H28A 120.3
C28 C29 C30 119.1(4)
C28 C29 H29A 120.4
C30 C29 H29A 120.4
N3 C30 C29 121.3(4)
N3 C30 C31 114.5(4)
C29 C30 C31 124.2(4)
N4 C31 C32 121.1(4)
N4 C31 C30 114.6(3)
C32 C31 C30 124.3(4)
C31 C32 C33 120.3(4)
C31 C32 H32A 119.9
C33 C32 H32A 119.9
C34 C33 C32 118.1(4)
C34 C33 H33A 121.0
C32 C33 H33A 121.0
C35 C34 C33 119.7(4)
C35 C34 H34A 120.2
C33 C34 H34A 120.2
N4 C35 C34 122.4(4)
N4 C35 H35A 118.8
C34 C35 H35A 118.8
F2 B1 F1 111.5(5)
F2 B1 F4 111.4(4)
F1 B1 F4 109.1(4)
F2 B1 F3 107.3(4)
F1 B1 F3 109.5(4)
F4 B1 F3 108.0(4)

loop_
_geom_bond_atom_site_label_1
_geom_bond_atom_site_label_2
_geom_bond_distance
Ru1 N4 2.023(3)
Ru1 N1 2.024(3)
Ru1 N3 2.043(4)
Ru1 N2 2.055(3)
Ru1 O2 2.059(3)
Ru1 O1 2.098(3)
O1 C1 1.266(6)
O2 C9 1.360(6)
O3 C7 1.364(6)
O3 C8 1.396(6)
N1 C16 1.344(5)
N1 C20 1.368(5)
N2 C25 1.340(6)
N2 C21 1.357(5)
N3 C26 1.350(6)
N3 C30 1.356(5)
N4 C35 1.346(5)
N4 C31 1.374(5)
C1 C9 1.407(7)
C1 C2 1.458(7)
C2 C3 1.387(7)
C2 C7 1.392(7)
C3 C4 1.389(7)
C3 H3A 0.9500
C4 C5 1.430(10)
C4 H4A 0.9500
C5 C6 1.358(9)
C5 H5A 0.9500
C6 C7 1.407(7)
C6 H6A 0.9500
C8 C9 1.402(6)
C8 C10 1.423(7)
C10 C15 1.391(7)
C10 C11 1.439(7)
C11 C12 1.363(9)
C11 H11A 0.9500
C12 C13 1.406(10)
C12 H12A 0.9500
C13 C14 1.376(8)
C13 H13A 0.9500
C14 C15 1.358(7)
C14 H14A 0.9500
C15 H15A 0.9500
C16 C17 1.373(7)
C16 H16A 0.9500
C17 C18 1.383(7)
C17 H17A 0.9500
C18 C19 1.375(7)
C18 H18A 0.9500
C19 C20 1.380(6)
C19 H19A 0.9500
C20 C21 1.479(6)
C21 C22 1.389(6)
C22 C23 1.362(7)
C22 H22A 0.9500
C23 C24 1.377(7)
C23 H23A 0.9500
C24 C25 1.390(7)
C24 H24A 0.9500
C25 H25A 0.9500
C26 C27 1.366(7)
C26 H26A 0.9500
C27 C28 1.373(7)
C27 H27A 0.9500
C28 C29 1.379(7)
C28 H28A 0.9500
C29 C30 1.394(6)
C29 H29A 0.9500
C30 C31 1.464(6)
C31 C32 1.383(6)
C32 C33 1.389(7)
C32 H32A 0.9500
C33 C34 1.389(7)
C33 H33A 0.9500
C34 C35 1.383(6)
C34 H34A 0.9500
C35 H35A 0.9500
F1 B1 1.373(6)
F2 B1 1.361(6)
F3 B1 1.400(6)
F4 B1 1.378(6)

loop_
_platon_squeeze_void_nr
_platon_squeeze_void_average_x
_platon_squeeze_void_average_y
_platon_squeeze_void_average_z
_platon_squeeze_void_volume
_platon_squeeze_void_count_electrons
1 -0.037 -0.007 0.000 624.6 57.4
